data_7156131
loop_
_publ_author_name
'Guan, Qianqian'
'Sun, Qi'
'Wen, Lixian'
'Zha, Zhenggen'
'Yang, Yu'
'Wang, Zhiyong'

_publ_section_title
;
 The synthesis of benzimidazoles via a recycled palladium catalysed
 hydrogen transfer under mild conditions.
;
_journal_issue 12
_journal_name_full 'Organic &amp; biomolecular chemistry'
_journal_page_first 2088
_journal_page_last 2096
_journal_paper_doi 10.1039/c8ob00323h
_journal_volume 16
_journal_year 2018
_chemical_formula_sum 'C18 H13 N3'
_chemical_formula_weight 271.31
_chemical_melting_point 364
_space_group_crystal_system monoclinic
_space_group_IT_number 14
_space_group_name_Hall '-P 2yn'
_space_group_name_H-M_alt 'P 1 21/n 1'
_symmetry_space_group_name_Hall '-P 2yn'
_symmetry_space_group_name_H-M 'P 1 21/n 1'
_atom_sites_solution_hydrogens geom
_audit_creation_method SHELXL-2013
_audit_update_record
;
2017-05-22 deposited with the CCDC.
2018-02-26 downloaded from the CCDC.
;
_cell_angle_alpha 90
_cell_angle_beta 108.488(2)
_cell_angle_gamma 90
_cell_formula_units_Z 4
_cell_length_a 8.9797(2)
_cell_length_b 17.5384(3)
_cell_length_c 9.3882(2)
_cell_measurement_reflns_used 3222
_cell_measurement_temperature 292(2)
_cell_measurement_theta_max 71.1950
_cell_measurement_theta_min 5.5560
_cell_volume 1402.24(5)
_computing_cell_refinement 'CrysAlisPro (Rigaku OD, 2015)'
_computing_data_collection 'CrysAlisPro (Rigaku OD, 2015)'
_computing_data_reduction 'CrysAlisPro (Rigaku OD, 2015)'
_computing_molecular_graphics 'Ortep-3 (L. J. Farrugia, 2001)'
_computing_publication_material SHELXL-97
_computing_structure_refinement 'SHELXL-97 (Sheldrick, 1997)'
_computing_structure_solution 'SHELXS-97 (Sheldrick, 1997)'
_diffrn_ambient_temperature 292(2)
_diffrn_detector_area_resol_mean 5.2169
_diffrn_measured_fraction_theta_full 0.994
_diffrn_measured_fraction_theta_max 0.968
_diffrn_measurement_device_type 'SuperNova, Dual, Cu at zero, AtlasS2'
_diffrn_measurement_method '\w scans'
_diffrn_radiation_type CuK\a
_diffrn_radiation_wavelength 1.54184
_diffrn_reflns_av_R_equivalents 0.0134
_diffrn_reflns_av_unetI/netI 0.0165
_diffrn_reflns_Laue_measured_fraction_full 0.994
_diffrn_reflns_Laue_measured_fraction_max 0.968
_diffrn_reflns_limit_h_max 10
_diffrn_reflns_limit_h_min -9
_diffrn_reflns_limit_k_max 19
_diffrn_reflns_limit_k_min -21
_diffrn_reflns_limit_l_max 9
_diffrn_reflns_limit_l_min -11
_diffrn_reflns_number 4882
_diffrn_reflns_point_group_measured_fraction_full 0.994
_diffrn_reflns_point_group_measured_fraction_max 0.968
_diffrn_reflns_theta_full 67.684
_diffrn_reflns_theta_max 71.220
_diffrn_reflns_theta_min 5.044
_diffrn_source 'micro-focus sealed X-ray tube'
_exptl_absorpt_coefficient_mu 0.612
_exptl_absorpt_correction_T_max 1.00000
_exptl_absorpt_correction_T_min 0.91012
_exptl_absorpt_correction_type multi-scan
_exptl_absorpt_process_details
;
CrysAlisPro 1.171.38.46 (Rigaku Oxford Diffraction, 2015)
Empirical absorption correction using spherical harmonics,
 implemented in SCALE3 ABSPACK scaling algorithm.
;
_exptl_crystal_colour white
_exptl_crystal_density_diffrn 1.285
_exptl_crystal_description block
_exptl_crystal_F_000 568
_exptl_crystal_recrystallization_method 'Re-crystallisation from solvent: acetone'
_exptl_crystal_size_max 0.250
_exptl_crystal_size_mid 0.210
_exptl_crystal_size_min 0.200
_refine_diff_density_max 0.158
_refine_diff_density_min -0.135
_refine_diff_density_rms 0.026
_refine_ls_extinction_coef 0.0030(4)
_refine_ls_extinction_expression Fc^*^=kFc[1+0.001xFc^2^\l^3^/sin(2\q)]^-1/4^
_refine_ls_extinction_method SHELXL
_refine_ls_goodness_of_fit_ref 1.036
_refine_ls_hydrogen_treatment constr
_refine_ls_matrix_type full
_refine_ls_number_parameters 191
_refine_ls_number_reflns 2630
_refine_ls_number_restraints 0
_refine_ls_restrained_S_all 1.036
_refine_ls_R_factor_all 0.0403
_refine_ls_R_factor_gt 0.0360
_refine_ls_shift/su_max 0.001
_refine_ls_shift/su_mean 0.000
_refine_ls_structure_factor_coef Fsqd
_refine_ls_weighting_details 'w=1/[\s^2^(Fo^2^)+(0.0549P)^2^+0.1395P] where P=(Fo^2^+2Fc^2^)/3'
_refine_ls_weighting_scheme calc
_refine_ls_wR_factor_gt 0.0983
_refine_ls_wR_factor_ref 0.1028
_reflns_Friedel_coverage 0.000
_reflns_number_gt 2329
_reflns_number_total 2630
_reflns_threshold_expression 'I > 2\s(I)'
_cod_data_source_file c8ob00323h2.cif
_cod_data_source_block shelxl
_cod_depositor_comments 'Adding full bibliography for 7156131.cif.'
_cod_database_code 7156131
_shelx_space_group_comment
;
The symmetry employed for this shelxl refinement is uniquely defined
by the following loop, which should always be used as a source of
symmetry information in preference to the above space-group names.
They are only intended as comments.
;
_shelx_estimated_absorpt_t_min 0.862
_shelx_estimated_absorpt_t_max 0.887
_shelxl_version_number 2013-4

loop_
_space_group_symop_operation_xyz
'x, y, z'
'-x+1/2, y+1/2, -z+1/2'
'-x, -y, -z'
'x-1/2, -y-1/2, z-1/2'

loop_
_atom_site_label
_atom_site_type_symbol
_atom_site_fract_x
_atom_site_fract_y
_atom_site_fract_z
_atom_site_U_iso_or_equiv
_atom_site_adp_type
_atom_site_occupancy
_atom_site_site_symmetry_order
_atom_site_calc_flag
_atom_site_refinement_flags_posn
_atom_site_refinement_flags_adp
N2 N 0.51512(11) 0.54021(6) 0.72972(11) 0.0506(3) Uani 1 1 d . .
N3 N 0.35788(13) 0.57881(7) 0.49389(13) 0.0613(3) Uani 1 1 d . .
N1 N 0.70626(12) 0.48387(6) 0.91438(13) 0.0602(3) Uani 1 1 d . .
C8 C 0.46879(13) 0.40696(6) 0.80603(14) 0.0497(3) Uani 1 1 d . .
C7 C 0.56312(13) 0.47688(7) 0.82060(14) 0.0508(3) Uani 1 1 d . .
C14 C 0.36243(13) 0.55823(6) 0.63065(14) 0.0499(3) Uani 1 1 d . .
C6 C 0.64164(14) 0.59076(7) 0.76825(15) 0.0550(3) Uani 1 1 d . .
C9 C 0.37283(14) 0.38094(7) 0.66739(15) 0.0532(3) Uani 1 1 d . .
H9 H 0.3643 0.4089 0.5810 0.064 Uiso 1 1 calc R U
C15 C 0.23347(15) 0.55679(7) 0.68163(16) 0.0568(3) Uani 1 1 d . .
H15 H 0.2428 0.5425 0.7795 0.068 Uiso 1 1 calc R U
C10 C 0.29018(15) 0.31372(7) 0.65769(17) 0.0605(3) Uani 1 1 d . .
H10 H 0.2264 0.2964 0.5647 0.073 Uiso 1 1 calc R U
C1 C 0.75748(15) 0.55490(8) 0.88335(16) 0.0598(3) Uani 1 1 d . .
C16 C 0.09070(15) 0.57744(8) 0.58059(19) 0.0674(4) Uani 1 1 d . .
H16 H 0.0008 0.5775 0.6095 0.081 Uiso 1 1 calc R U
C13 C 0.48299(18) 0.36350(8) 0.93324(16) 0.0642(3) Uani 1 1 d . .
H13 H 0.5496 0.3794 1.0261 0.077 Uiso 1 1 calc R U
C17 C 0.08234(17) 0.59789(8) 0.43702(18) 0.0703(4) Uani 1 1 d . .
H17 H -0.0132 0.6113 0.3671 0.084 Uiso 1 1 calc R U
C11 C 0.30184(18) 0.27215(8) 0.78546(19) 0.0694(4) Uani 1 1 d . .
H11 H 0.2443 0.2275 0.7789 0.083 Uiso 1 1 calc R U
C5 C 0.66092(18) 0.66276(8) 0.71535(17) 0.0672(4) Uani 1 1 d . .
H5 H 0.5818 0.6864 0.6393 0.081 Uiso 1 1 calc R U
C18 C 0.21743(17) 0.59822(9) 0.39877(17) 0.0694(4) Uani 1 1 d . .
H18 H 0.2112 0.6127 0.3017 0.083 Uiso 1 1 calc R U
C12 C 0.3988(2) 0.29687(8) 0.92265(19) 0.0749(4) Uani 1 1 d . .
H12 H 0.4076 0.2685 1.0086 0.090 Uiso 1 1 calc R U
C2 C 0.90132(18) 0.59165(10) 0.9498(2) 0.0778(4) Uani 1 1 d . .
H2 H 0.9802 0.5689 1.0274 0.093 Uiso 1 1 calc R U
C4 C 0.8051(2) 0.69737(9) 0.7826(2) 0.0793(5) Uani 1 1 d . .
H4 H 0.8237 0.7455 0.7501 0.095 Uiso 1 1 calc R U
C3 C 0.9221(2) 0.66233(10) 0.8967(2) 0.0841(5) Uani 1 1 d . .
H3 H 1.0173 0.6874 0.9384 0.101 Uiso 1 1 calc R U

loop_
_atom_site_aniso_label
_atom_site_aniso_U_11
_atom_site_aniso_U_22
_atom_site_aniso_U_33
_atom_site_aniso_U_23
_atom_site_aniso_U_13
_atom_site_aniso_U_12
N2 0.0439(5) 0.0468(5) 0.0605(6) -0.0005(4) 0.0156(4) -0.0038(4)
N3 0.0559(6) 0.0610(6) 0.0675(7) 0.0088(5) 0.0204(5) 0.0056(5)
N1 0.0497(6) 0.0565(6) 0.0684(7) -0.0042(5) 0.0101(5) 0.0002(5)
C8 0.0461(6) 0.0440(6) 0.0615(7) -0.0012(5) 0.0206(5) 0.0032(5)
C7 0.0471(6) 0.0478(6) 0.0580(7) -0.0022(5) 0.0171(5) 0.0013(5)
C14 0.0477(6) 0.0400(6) 0.0625(7) -0.0023(5) 0.0180(5) -0.0012(4)
C6 0.0506(6) 0.0521(7) 0.0653(7) -0.0091(5) 0.0226(6) -0.0085(5)
C9 0.0485(6) 0.0482(6) 0.0639(7) 0.0005(5) 0.0194(5) 0.0001(5)
C15 0.0521(7) 0.0498(6) 0.0715(8) -0.0084(6) 0.0237(6) -0.0054(5)
C10 0.0507(7) 0.0488(7) 0.0814(9) -0.0061(6) 0.0201(6) -0.0015(5)
C1 0.0488(6) 0.0570(7) 0.0718(8) -0.0115(6) 0.0167(6) -0.0045(5)
C16 0.0485(7) 0.0587(8) 0.0967(11) -0.0149(7) 0.0254(7) -0.0019(6)
C13 0.0788(9) 0.0523(7) 0.0630(8) 0.0012(6) 0.0248(7) 0.0029(6)
C17 0.0546(7) 0.0592(8) 0.0870(10) -0.0047(7) 0.0079(7) 0.0094(6)
C11 0.0702(8) 0.0435(6) 0.1027(11) 0.0004(7) 0.0392(8) -0.0053(6)
C5 0.0724(9) 0.0559(7) 0.0780(9) -0.0049(6) 0.0307(7) -0.0124(6)
C18 0.0672(8) 0.0650(8) 0.0713(9) 0.0089(7) 0.0152(7) 0.0105(7)
C12 0.1010(12) 0.0516(7) 0.0811(10) 0.0103(7) 0.0417(9) 0.0006(7)
C2 0.0541(8) 0.0776(10) 0.0937(11) -0.0204(8) 0.0122(7) -0.0099(7)
C4 0.0846(11) 0.0633(9) 0.0996(12) -0.0159(8) 0.0430(9) -0.0268(8)
C3 0.0654(9) 0.0782(10) 0.1094(13) -0.0260(9) 0.0285(9) -0.0270(8)

loop_
_atom_type_symbol
_atom_type_description
_atom_type_scat_dispersion_real
_atom_type_scat_dispersion_imag
_atom_type_scat_source
C C 0.0181 0.0091 'International Tables Vol C Tables 4.2.6.8 and 6.1.1.4'
H H 0.0000 0.0000 'International Tables Vol C Tables 4.2.6.8 and 6.1.1.4'
N N 0.0311 0.0180 'International Tables Vol C Tables 4.2.6.8 and 6.1.1.4'

loop_
_geom_angle_atom_site_label_1
_geom_angle_atom_site_label_2
_geom_angle_atom_site_label_3
_geom_angle
C7 N2 C6 106.34(10)
C7 N2 C14 128.82(10)
C6 N2 C14 124.29(10)
C14 N3 C18 116.75(12)
C7 N1 C1 105.16(11)
C13 C8 C9 119.06(12)
C13 C8 C7 118.97(11)
C9 C8 C7 121.86(11)
N1 C7 N2 112.70(11)
N1 C7 C8 123.51(11)
N2 C7 C8 123.64(11)
N3 C14 C15 124.63(12)
N3 C14 N2 114.90(10)
C15 C14 N2 120.40(11)
C5 C6 C1 122.84(12)
C5 C6 N2 132.00(13)
C1 C6 N2 105.13(11)
C10 C9 C8 120.17(12)
C10 C9 H9 119.9
C8 C9 H9 119.9
C16 C15 C14 116.98(13)
C16 C15 H15 121.5
C14 C15 H15 121.5
C11 C10 C9 120.21(13)
C11 C10 H10 119.9
C9 C10 H10 119.9
C6 C1 N1 110.64(11)
C6 C1 C2 119.67(14)
N1 C1 C2 129.68(14)
C17 C16 C15 119.54(13)
C17 C16 H16 120.2
C15 C16 H16 120.2
C12 C13 C8 120.32(14)
C12 C13 H13 119.8
C8 C13 H13 119.8
C18 C17 C16 118.74(13)
C18 C17 H17 120.6
C16 C17 H17 120.6
C12 C11 C10 119.89(13)
C12 C11 H11 120.1
C10 C11 H11 120.1
C4 C5 C6 116.08(15)
C4 C5 H5 122.0
C6 C5 H5 122.0
N3 C18 C17 123.35(15)
N3 C18 H18 118.3
C17 C18 H18 118.3
C11 C12 C13 120.30(14)
C11 C12 H12 119.8
C13 C12 H12 119.8
C3 C2 C1 117.81(16)
C3 C2 H2 121.1
C1 C2 H2 121.1
C3 C4 C5 121.84(15)
C3 C4 H4 119.1
C5 C4 H4 119.1
C2 C3 C4 121.74(14)
C2 C3 H3 119.1
C4 C3 H3 119.1

loop_
_geom_bond_atom_site_label_1
_geom_bond_atom_site_label_2
_geom_bond_distance
N2 C7 1.3835(16)
N2 C6 1.3953(15)
N2 C14 1.4269(15)
N3 C14 1.3218(17)
N3 C18 1.3378(18)
N1 C7 1.3133(16)
N1 C1 1.3904(18)
C8 C13 1.3881(18)
C8 C9 1.3905(17)
C8 C7 1.4720(16)
C14 C15 1.3865(17)
C6 C5 1.3877(19)
C6 C1 1.3901(19)
C9 C10 1.3807(18)
C9 H9 0.9300
C15 C16 1.3796(19)
C15 H15 0.9300
C10 C11 1.379(2)
C10 H10 0.9300
C1 C2 1.4008(19)
C16 C17 1.374(2)
C16 H16 0.9300
C13 C12 1.378(2)
C13 H13 0.9300
C17 C18 1.370(2)
C17 H17 0.9300
C11 C12 1.376(2)
C11 H11 0.9300
C5 C4 1.387(2)
C5 H5 0.9300
C18 H18 0.9300
C12 H12 0.9300
C2 C3 1.371(3)
C2 H2 0.9300
C4 C3 1.384(3)
C4 H4 0.9300
C3 H3 0.9300

loop_
_geom_torsion_atom_site_label_1
_geom_torsion_atom_site_label_2
_geom_torsion_atom_site_label_3
_geom_torsion_atom_site_label_4
_geom_torsion
C1 N1 C7 N2 -0.86(14)
C1 N1 C7 C8 174.77(11)
C6 N2 C7 N1 1.42(14)
C14 N2 C7 N1 -170.22(11)
C6 N2 C7 C8 -174.21(11)
C14 N2 C7 C8 14.15(19)
C13 C8 C7 N1 35.17(17)
C9 C8 C7 N1 -141.09(13)
C13 C8 C7 N2 -149.67(12)
C9 C8 C7 N2 34.07(17)
C18 N3 C14 C15 -1.16(19)
C18 N3 C14 N2 -178.20(11)
C7 N2 C14 N3 -130.82(13)
C6 N2 C14 N3 58.90(16)
C7 N2 C14 C15 52.00(17)
C6 N2 C14 C15 -118.28(13)
C7 N2 C6 C5 -179.71(14)
C14 N2 C6 C5 -7.6(2)
C7 N2 C6 C1 -1.31(13)
C14 N2 C6 C1 170.80(11)
C13 C8 C9 C10 1.56(18)
C7 C8 C9 C10 177.82(11)
N3 C14 C15 C16 0.93(19)
N2 C14 C15 C16 177.82(11)
C8 C9 C10 C11 0.25(18)
C5 C6 C1 N1 179.44(12)
N2 C6 C1 N1 0.86(14)
C5 C6 C1 C2 -0.5(2)
N2 C6 C1 C2 -179.08(12)
C7 N1 C1 C6 -0.03(15)
C7 N1 C1 C2 179.90(15)
C14 C15 C16 C17 0.17(19)
C9 C8 C13 C12 -2.2(2)
C7 C8 C13 C12 -178.58(12)
C15 C16 C17 C18 -0.9(2)
C9 C10 C11 C12 -1.4(2)
C1 C6 C5 C4 1.0(2)
N2 C6 C5 C4 179.16(13)
C14 N3 C18 C17 0.3(2)
C16 C17 C18 N3 0.7(2)
C10 C11 C12 C13 0.8(2)
C8 C13 C12 C11 1.1(2)
C6 C1 C2 C3 -0.4(2)
N1 C1 C2 C3 179.63(15)
C6 C5 C4 C3 -0.6(2)
C1 C2 C3 C4 0.8(3)
C5 C4 C3 C2 -0.3(3)
